data_4300747
_journal_name_full 'Inorganic Chemistry'
_journal_paper_doi 10.1021/ic052100h
_journal_year 2006
_chemical_formula_moiety ' [Ni (H2 O)6], 4(H2 O), 2(C7 H6 B1 O4)'
_chemical_formula_sum 'C14 H32 B2 Ni O18'
_chemical_formula_weight 568.73
_chemical_name_common
;
4-Carboxylato-phenylboronic acid nickel(II) hexahydrate
;
_space_group_IT_number 2
_symmetry_cell_setting triclinic
_symmetry_space_group_name_Hall '-P 1'
_symmetry_space_group_name_H-M 'P -1'
_cell_angle_alpha 97.89(4)
_cell_angle_beta 92.05(5)
_cell_angle_gamma 108.55(4)
_cell_formula_units_Z 1
_cell_length_a 6.781(2)
_cell_length_b 9.572(3)
_cell_length_c 9.824(3)
_cell_measurement_temperature 133(2)
_cell_volume 596.7(3)
_diffrn_ambient_temperature 133(2)
_exptl_crystal_density_diffrn 1.583
_cod_depositor_comments
;
The following automatic conversions were performed:
'_symmetry_cell_setting' value 'Triclinic' changed to 'triclinic'
according to '/home/saulius/struct/CIF-dictionaries/cif_core.dic'
dictionary named 'cif_core.dic' version 2.4.1 from 2010-06-29.

Automatic conversion script
Id: cif_fix_enum 1527 2010-12-29 10:47:43Z saulius 
;
_cod_database_code 4300747

loop_
_symmetry_equiv_pos_as_xyz
'x, y, z'
'-x, -y, -z'

loop_
_atom_site_label
_atom_site_type_symbol
_atom_site_fract_x
_atom_site_fract_y
_atom_site_fract_z
_atom_site_U_iso_or_equiv
_atom_site_adp_type
_atom_site_occupancy
_atom_site_symmetry_multiplicity
_atom_site_calc_flag
_atom_site_refinement_flags
_atom_site_disorder_assembly
_atom_site_disorder_group
Ni1 Ni 0.0000 0.5000 0.0000 0.01516(14) Uani 1 2 d S . .
O90 O 0.1403(3) 0.6167(2) 0.1905(2) 0.0249(4) Uani 1 1 d . . .
O91 O 0.0407(3) 0.31813(19) 0.06351(18) 0.0195(4) Uani 1 1 d . . .
H912 H -0.055(5) 0.232(3) 0.048(3) 0.022(7) Uiso 1 1 d . . .
H902 H 0.177(5) 0.572(3) 0.234(3) 0.027(9) Uiso 1 1 d . . .
H901 H 0.168(4) 0.707(4) 0.221(3) 0.030(8) Uiso 1 1 d . . .
O92 O 0.2856(3) 0.5452(2) -0.0806(2) 0.0211(4) Uani 1 1 d . . .
H922 H 0.277(6) 0.542(4) -0.155(4) 0.047(12) Uiso 1 1 d . . .
O93 O 0.2645(4) 0.5839(2) 0.6423(2) 0.0267(5) Uani 1 1 d . . .
O94 O 0.1547(3) 0.4253(2) 0.3817(2) 0.0260(4) Uani 1 1 d . . .
B1 B 0.2786(4) 0.0616(3) -0.6365(3) 0.0149(5) Uani 1 1 d . . .
C1 C 0.2793(4) 0.0659(3) -0.4773(2) 0.0159(5) Uani 1 1 d . . .
C2 C 0.2268(4) -0.0663(3) -0.4202(2) 0.0187(5) Uani 1 1 d . . .
H2 H 0.186(4) -0.158(3) -0.485(3) 0.025(7) Uiso 1 1 d . . .
C3 C 0.2340(4) -0.0637(3) -0.2793(2) 0.0181(5) Uani 1 1 d . . .
H3 H 0.200(4) -0.152(3) -0.243(3) 0.023(7) Uiso 1 1 d . . .
C4 C 0.2918(3) 0.0713(2) -0.1888(2) 0.0149(5) Uani 1 1 d . . .
C5 C 0.3413(4) 0.2036(3) -0.2435(2) 0.0180(5) Uani 1 1 d . . .
H5 H 0.384(4) 0.295(3) -0.185(3) 0.019(7) Uiso 1 1 d . . .
C6 C 0.3358(4) 0.2007(3) -0.3857(2) 0.0188(5) Uani 1 1 d . . .
H6 H 0.381(5) 0.295(3) -0.419(3) 0.032(8) Uiso 1 1 d . . .
C7 C 0.3012(3) 0.0728(2) -0.0350(2) 0.0158(5) Uani 1 1 d . . .
O11 O 0.2232(3) -0.07033(18) -0.72206(18) 0.0197(4) Uani 1 1 d . . .
H11 H 0.231(6) -0.065(4) -0.807(4) 0.070(13) Uiso 1 1 d . . .
O12 O 0.3378(3) 0.19459(17) -0.68626(17) 0.0185(4) Uani 1 1 d . . .
H12 H 0.355(6) 0.198(4) -0.787(4) 0.065(12) Uiso 1 1 d . . .
O71 O 0.2435(3) -0.05055(17) 0.01187(17) 0.0207(4) Uani 1 1 d . . .
O72 O 0.3645(2) 0.19989(16) 0.04521(16) 0.0171(4) Uani 1 1 d . . .
H911 H 0.146(5) 0.303(3) 0.045(4) 0.038(10) Uiso 1 1 d . . .
H921 H 0.386(7) 0.627(5) -0.059(4) 0.066(12) Uiso 1 1 d . . .
H942 H 0.186(5) 0.360(4) 0.355(4) 0.038(10) Uiso 1 1 d . . .
H932 H 0.362(6) 0.650(4) 0.640(4) 0.040(11) Uiso 1 1 d . . .
H941 H 0.202(7) 0.475(5) 0.472(6) 0.108(18) Uiso 1 1 d . . .
H931 H 0.191(12) 0.588(8) 0.649(8) 0.16(4) Uiso 1 1 d . . .

loop_
_atom_site_aniso_label
_atom_site_aniso_U_11
_atom_site_aniso_U_22
_atom_site_aniso_U_33
_atom_site_aniso_U_23
_atom_site_aniso_U_13
_atom_site_aniso_U_12
Ni1 0.0167(2) 0.0143(2) 0.0126(2) 0.00119(15) -0.00011(16) 0.00305(16)
O90 0.0352(11) 0.0178(10) 0.0184(10) 0.0015(8) -0.0054(8) 0.0054(8)
O91 0.0199(9) 0.0162(9) 0.0216(10) 0.0026(7) 0.0012(8) 0.0051(8)
O92 0.0201(10) 0.0221(10) 0.0174(10) 0.0011(7) 0.0002(8) 0.0026(8)
O93 0.0248(11) 0.0279(11) 0.0197(10) -0.0006(8) 0.0006(8) 0.0000(9)
O94 0.0377(11) 0.0233(10) 0.0171(10) -0.0020(7) -0.0012(8) 0.0128(9)
B1 0.0147(12) 0.0165(12) 0.0131(13) 0.0015(9) -0.0007(10) 0.0050(10)
C1 0.0153(11) 0.0210(12) 0.0108(11) 0.0019(9) -0.0004(9) 0.0057(9)
C2 0.0223(12) 0.0179(12) 0.0132(12) -0.0001(9) 0.0006(9) 0.0040(9)
C3 0.0222(13) 0.0162(12) 0.0148(12) 0.0042(9) 0.0017(9) 0.0040(9)
C4 0.0141(11) 0.0195(11) 0.0109(11) 0.0026(8) 0.0015(9) 0.0049(9)
C5 0.0230(12) 0.0171(12) 0.0121(12) 0.0002(9) -0.0003(9) 0.0052(10)
C6 0.0226(13) 0.0190(12) 0.0144(12) 0.0038(9) 0.0001(10) 0.0058(10)
C7 0.0150(11) 0.0202(12) 0.0115(11) 0.0024(9) 0.0011(9) 0.0048(9)
O11 0.0262(9) 0.0202(9) 0.0116(9) 0.0028(7) 0.0014(7) 0.0059(7)
O12 0.0256(9) 0.0186(8) 0.0098(8) 0.0010(6) 0.0009(7) 0.0057(7)
O71 0.0286(10) 0.0189(8) 0.0106(8) 0.0013(6) 0.0008(7) 0.0026(7)
O72 0.0195(9) 0.0161(8) 0.0133(8) 0.0002(6) -0.0007(6) 0.0034(7)

loop_
_geom_bond_atom_site_label_1
_geom_bond_atom_site_label_2
_geom_bond_distance
_geom_bond_site_symmetry_2
_geom_bond_publ_flag
Ni1 O91 2.0217(18) . ?
Ni1 O91 2.0217(18) 2_565 ?
Ni1 O92 2.0580(19) 2_565 ?
Ni1 O92 2.0580(19) . ?
Ni1 O90 2.0680(19) . ?
Ni1 O90 2.0680(19) 2_565 ?
B1 O11 1.352(3) . ?
B1 O12 1.371(3) . ?
B1 C1 1.558(3) . ?
C1 C6 1.402(3) . ?
C1 C2 1.402(3) . ?
C2 C3 1.381(3) . ?
C3 C4 1.397(3) . ?
C4 C5 1.391(3) . ?
C4 C7 1.507(3) . ?
C5 C6 1.392(3) . ?
C7 O71 1.276(3) . ?
C7 O72 1.291(3) . ?
